data_2010413
loop_
_publ_author_name
'Chiaroni, Ang\`ele'
'Deyine, Abdallah'
'Griffard-Brunet, Dominique'
'Langlois, Nicole'
'Riche, Claude'

_publ_section_title
;
(3aS,3bR,6R,7aR)-2-Benzyl-1,2,3a,3b,4,7a-hexahydro-6-phenyl-3,5-dioxa-
2,6a-diazacyclopenta[a]pentalen-7-one
;
_journal_name_full 'Acta Crystallographica Section C'
_journal_page_first 91
_journal_page_last 93
_journal_volume 51
_journal_year 1995
_chemical_formula_moiety 'C20 H20 N2 O3'
_chemical_formula_sum 'C20 H20 N2 O3'
_chemical_formula_weight 336.39
_space_group_IT_number 19
_symmetry_cell_setting orthorhombic
_symmetry_space_group_name_Hall 'P 2ac 2ab'
_symmetry_space_group_name_H-M 'P 21 21 21'
_cell_angle_alpha 90.00
_cell_angle_beta 90.00
_cell_angle_gamma 90.00
_cell_formula_units_Z 4
_cell_length_a 5.607(2)
_cell_length_b 10.954(3)
_cell_length_c 27.452(15)
_cell_measurement_temperature 293
_cell_volume 1686.1(11)
_diffrn_ambient_temperature 293
_exptl_crystal_density_diffrn 1.33
_refine_ls_R_factor_obs 0.037
_refine_ls_wR_factor_obs 0.052
_cod_database_code 2010413

loop_
_symmetry_equiv_pos_as_xyz
+x,+y,+z
1/2-x,-y,1/2+z
1/2+x,1/2-y,-z
-x,1/2+y,1/2-z

loop_
_atom_site_aniso_label
_atom_site_aniso_U_11
_atom_site_aniso_U_22
_atom_site_aniso_U_33
_atom_site_aniso_U_12
_atom_site_aniso_U_13
_atom_site_aniso_U_23
C1 0.0691(15) 0.0421(10) 0.0519(11) 0.0017(12) 0.0144(12) 0.0051(9)
N2 0.0505(10) 0.0445(9) 0.0437(8) 0.0006(9) 0.0043(8) -0.0027(7)
O3 0.0538(8) 0.0473(7) 0.0343(6) 0.0120(7) -0.0088(6) -0.0026(5)
C3a 0.0452(10) 0.0362(9) 0.0362(8) -0.0002(8) -0.0034(8) 0.0000(7)
C3b 0.0476(11) 0.0416(10) 0.0358(8) -0.0009(9) -0.0001(8) 0.0000(7)
C4 0.0662(16) 0.0594(13) 0.0549(12) -0.0137(13) 0.0169(13) -0.0072(11)
O5 0.0672(12) 0.0676(11) 0.0976(13) -0.0261(11) 0.0436(11) -0.0297(10)
C6 0.0441(11) 0.0521(11) 0.0537(11) -0.0003(10) 0.0059(9) -0.0107(10)
N6a 0.0461(9) 0.0399(8) 0.0425(7) -0.0003(8) 0.0006(7) -0.0049(7)
C7 0.0532(12) 0.0423(10) 0.0497(10) 0.0080(9) -0.0016(9) 0.0013(9)
C7a 0.0527(12) 0.0422(10) 0.0372(9) 0.0069(10) -0.0056(9) 0.0030(8)
C12 0.0579(13) 0.0487(12) 0.0355(9) 0.0039(11) -0.0033(9) -0.0015(8)
C13 0.0447(10) 0.0451(10) 0.0329(8) 0.0036(9) -0.0047(8) -0.0089(7)
C14 0.0524(12) 0.0499(12) 0.0469(11) 0.0041(10) 0.0018(9) -0.0045(9)
C15 0.0727(16) 0.0483(12) 0.0555(12) -0.0017(13) -0.0009(12) -0.0011(10)
C16 0.0760(18) 0.0455(12) 0.0705(14) 0.0145(13) -0.0152(14) -0.0093(10)
C17 0.0548(14) 0.0653(15) 0.0822(16) 0.0202(13) -0.0077(14) -0.0249(13)
C18 0.0481(12) 0.0591(13) 0.0568(11) 0.0009(11) 0.0037(10) -0.0139(10)
O19 0.1061(16) 0.0494(9) 0.0680(10) 0.0281(11) 0.0011(11) 0.0073(8)
C20 0.0403(9) 0.0338(8) 0.0427(8) 0.0064(8) 0.0027(8) -0.0010(7)
C21 0.0481(11) 0.0468(10) 0.0444(9) 0.0018(10) 0.0058(9) -0.0018(8)
C22 0.0480(12) 0.0568(13) 0.0698(14) -0.0023(11) -0.0039(11) -0.0063(11)
C23 0.0712(16) 0.0640(14) 0.0585(12) 0.0093(14) -0.0171(13) -0.0122(11)
C24 0.0790(17) 0.0666(14) 0.0394(10) 0.0141(14) 0.0001(11) -0.0049(9)
C25 0.0599(14) 0.0465(11) 0.0482(10) 0.0052(11) 0.0129(10) 0.0019(8)

loop_
_atom_site_label
_atom_site_fract_x
_atom_site_fract_y
_atom_site_fract_z
_atom_site_U_iso_or_equiv
_atom_site_thermal_displace_type
_atom_site_calc_flag
_atom_site_calc_attached_atom
C1 -0.0821(5) 0.7085(2) 0.19210(10) 0.054(2) Uani ? ?
N2 -0.1867(4) 0.8283(2) 0.18200(10) 0.046(2) Uani ? ?
O3 -0.1092(3) 0.84940(10) 0.13240(10) 0.0450(10) Uani ? ?
C3a 0.1328(4) 0.8051(2) 0.12770(10) 0.039(2) Uani ? ?
C3b 0.1581(4) 0.7377(2) 0.07930(10) 0.042(2) Uani ? ?
C4 0.3916(6) 0.7551(3) 0.05170(10) 0.060(2) Uani ? ?
O5 0.4444(4) 0.6401(2) 0.03090(10) 0.077(2) Uani ? ?
C6 0.3096(4) 0.5456(2) 0.05460(10) 0.050(2) Uani ? ?
N6a 0.1772(3) 0.6085(2) 0.09250(10) 0.0430(10) Uani ? ?
C7 0.2241(4) 0.5920(2) 0.14110(10) 0.048(2) Uani ? ?
C7a 0.1642(4) 0.7094(2) 0.16740(10) 0.044(2) Uani ? ?
C12 -0.0813(5) 0.9227(2) 0.21360(10) 0.047(2) Uani ? ?
C13 -0.1510(4) 1.0499(2) 0.19900(10) 0.041(2) Uani ? ?
C14 0.0023(4) 1.1216(2) 0.17190(10) 0.050(2) Uani ? ?
C15 -0.0533(6) 1.2413(2) 0.16010(10) 0.059(2) Uani ? ?
C16 -0.2676(6) 1.2906(2) 0.17510(10) 0.064(3) Uani ? ?
C17 -0.4231(5) 1.2202(3) 0.20190(10) 0.067(3) Uani ? ?
C18 -0.3679(4) 1.1000(3) 0.21420(10) 0.055(2) Uani ? ?
O19 0.2974(5) 0.4984(2) 0.15920(10) 0.075(2) Uani ? ?
C20 0.1508(4) 0.4826(2) 0.01790(10) 0.0390(10) Uani ? ?
C21 -0.0563(4) 0.4249(2) 0.03300(10) 0.046(2) Uani ? ?
C22 -0.2026(5) 0.3657(2) -0.00040(10) 0.058(2) Uani ? ?
C23 -0.1398(6) 0.3644(3) -0.04910(10) 0.065(2) Uani ? ?
C24 0.0664(6) 0.4204(3) -0.06440(10) 0.062(2) Uani ? ?
C25 0.2134(5) 0.4785(2) -0.03120(10) 0.052(2) Uani ? ?
H1x -0.176(8) 0.641(4) 0.1760(10) 0.0930(10) Uiso ? ?
H1y -0.080(7) 0.689(3) 0.2310(10) 0.0730(10) Uiso ? ?
H3a 0.239(5) 0.880(3) 0.1300(10) 0.0510(10) Uiso ? ?
H3b 0.011(6) 0.748(3) 0.0590(10) 0.0590(10) Uiso ? ?
H4x 0.371(8) 0.825(3) 0.0250(10) 0.0800(10) Uiso ? ?
H4y 0.522(8) 0.773(4) 0.0740(10) 0.0900(10) Uiso ? ?
H6 0.424(7) 0.485(3) 0.0700(10) 0.0680(10) Uiso ? ?
H7a 0.298(6) 0.727(3) 0.1900(10) 0.0610(10) Uiso ? ?
H12x 0.086(6) 0.923(3) 0.2130(10) 0.0540(10) Uiso ? ?
H12y -0.129(6) 0.901(3) 0.2470(10) 0.0620(10) Uiso ? ?
H14 0.169(6) 1.082(3) 0.1630(10) 0.0650(10) Uiso ? ?
H15 0.056(9) 1.294(3) 0.1410(10) 0.0980(10) Uiso ? ?
H16 -0.308(7) 1.377(4) 0.1680(10) 0.0780(10) Uiso ? ?
H17 -0.582(9) 1.262(4) 0.2110(10) 0.1020(10) Uiso ? ?
H18 -0.477(8) 1.056(3) 0.2360(10) 0.0900(10) Uiso ? ?
H21 -0.107(6) 0.430(3) 0.0690(10) 0.0640(10) Uiso ? ?
H22 -0.349(8) 0.331(4) 0.0100(10) 0.0890(10) Uiso ? ?
H23 -0.245(9) 0.316(4) -0.0750(10) 0.0990(10) Uiso ? ?
H24 0.126(8) 0.427(3) -0.0990(10) 0.0860(10) Uiso ? ?
H25 0.357(6) 0.523(3) -0.0410(10) 0.0560(10) Uiso ? ?

loop_
_geom_bond_atom_site_label_1
_geom_bond_atom_site_label_2
_geom_bond_site_symmetry_1
_geom_bond_site_symmetry_2
_geom_bond_distance
_geom_bond_publ_flag
C1 N2 . . 1.464(3) yes
C1 C7a . . 1.538(4) yes
N2 O3 . . 1.446(2) yes
N2 C12 . . 1.474(3) yes
O3 C3a . . 1.447(3) yes
C3a C3b . . 1.527(2) yes
C3a C7a . . 1.523(3) yes
C3b C4 . . 1.525(4) yes
C3b N6a . . 1.464(3) yes
C4 O5 . . 1.415(4) yes
O5 C6 . . 1.436(3) yes
C6 N6a . . 1.453(3) yes
C6 C20 . . 1.511(3) yes
N6a C7 . . 1.373(3) yes
C7 C7a . . 1.512(3) yes
C7 O19 . . 1.211(3) yes
C12 C13 . . 1.501(3) yes
C13 C14 . . 1.383(3) yes
C13 C18 . . 1.398(3) yes
C14 C15 . . 1.386(4) yes
C15 C16 . . 1.381(4) yes
C16 C17 . . 1.377(4) yes
C17 C18 . . 1.395(4) yes
C20 C21 . . 1.386(3) yes
C20 C25 . . 1.392(3) yes
C21 C22 . . 1.390(3) yes
C22 C23 . . 1.382(4) yes
C23 C24 . . 1.375(4) yes
C24 C25 . . 1.385(4) yes
C1 H1x . . 1.01(4) ?
C1 H1y . . 1.09(3) ?
C3a H3a . . 1.01(3) ?
C3b H3b . . 1.01(3) ?
C4 H4x . . 1.08(3) ?
C4 H4y . . 0.98(4) ?
C6 H6 . . 1.02(4) ?
C7a H7a . . 0.99(3) ?
C12 H12x . . 0.94(3) ?
C12 H12y . . 0.97(3) ?
C14 H14 . . 1.06(3) ?
C15 H15 . . 0.99(4) ?
C16 H16 . . 1.00(4) ?
C17 H17 . . 1.03(5) ?
C18 H18 . . 0.98(4) ?
C21 H21 . . 1.02(3) ?
C22 H22 . . 0.95(4) ?
C23 H23 . . 1.06(4) ?
C24 H24 . . 1.01(4) ?
C25 H25 . . 0.98(3) ?

_cod_duplicate_entry 2003179
